data_4349687
loop_
_publ_author_name
'Chen, Sihuai'
'Mereacre, Valeriu'
'Kostakis, George E.'
'Anson, Christopher E.'
'Powell, Annie K.'

_publ_section_title
;
 Systematic studies of hexanuclear {MIII4LnIII2} complexes (M = Fe, Ga; Ln
 = Er, Ho): structures, magnetic properties and SMM behavior
;
_journal_issue 6
_journal_name_full 'Inorganic Chemistry Frontiers'
_journal_page_first 927
_journal_paper_doi 10.1039/C7QI00091J
_journal_volume 4
_journal_year 2017
_chemical_formula_moiety 'C88 H110 Fe4 Ho2 N4 O26, C2 H3 N'
_chemical_formula_sum 'C90 H113 Fe4 Ho2 N5 O26'
_chemical_formula_weight 2234.11
_space_group_crystal_system monoclinic
_space_group_IT_number 14
_space_group_name_Hall '-P 2ybc'
_space_group_name_H-M_alt 'P 1 21/c 1'
_atom_sites_solution_hydrogens geom
_atom_sites_solution_primary direct
_atom_sites_solution_secondary difmap
_audit_creation_method SHELXL-2014/7
_audit_update_record
;
2016-09-19 deposited with the CCDC.
2017-03-28 downloaded from the CCDC.
;
_cell_angle_alpha 90
_cell_angle_beta 108.00(3)
_cell_angle_gamma 90
_cell_formula_units_Z 4
_cell_length_a 15.221(4)
_cell_length_b 29.282(5)
_cell_length_c 22.420(5)
_cell_measurement_reflns_used 7996
_cell_measurement_temperature 243(2)
_cell_measurement_theta_max 25.97
_cell_measurement_theta_min 2.02
_cell_volume 9504(4)
_computing_cell_refinement 'IPDS 2.92 (Stoe & Cie GmbH, 1999)'
_computing_data_collection 'IPDS 2.92 (Stoe & Cie GmbH, 1999)'
_computing_data_reduction 'IPDS 2.92 (Stoe & Cie GmbH, 1999)'
_computing_molecular_graphics 'Diamond 2.1 (Crystal Impact, 1998)'
_computing_publication_material 'SHELXL-2014 (Sheldrick, 2014)'
_computing_structure_refinement 'SHELXL-2014 (Sheldrick, 2014)'
_computing_structure_solution 'SHELXT (Sheldrick, 2014)'
_diffrn_ambient_temperature 243(2)
_diffrn_detector_area_resol_mean 6.667
_diffrn_measured_fraction_theta_full 0.975
_diffrn_measured_fraction_theta_max 0.974
_diffrn_measurement_device_type 'Stoe IPDS'
_diffrn_measurement_method 'area detector, \w-scans'
_diffrn_radiation_monochromator graphite
_diffrn_radiation_type MoK\a
_diffrn_radiation_wavelength 0.71073
_diffrn_reflns_av_R_equivalents 0.0651
_diffrn_reflns_av_unetI/netI 0.0611
_diffrn_reflns_Laue_measured_fraction_full 0.975
_diffrn_reflns_Laue_measured_fraction_max 0.974
_diffrn_reflns_limit_h_max 18
_diffrn_reflns_limit_h_min -18
_diffrn_reflns_limit_k_max 35
_diffrn_reflns_limit_k_min -35
_diffrn_reflns_limit_l_max 26
_diffrn_reflns_limit_l_min -25
_diffrn_reflns_number 58808
_diffrn_reflns_point_group_measured_fraction_full 0.975
_diffrn_reflns_point_group_measured_fraction_max 0.974
_diffrn_reflns_theta_full 25.242
_diffrn_reflns_theta_max 25.349
_diffrn_reflns_theta_min 1.978
_diffrn_source 'fine-focus sealed tube'
_exptl_absorpt_coefficient_mu 2.315
_exptl_absorpt_correction_T_max 0.551
_exptl_absorpt_correction_T_min 0.463
_exptl_absorpt_correction_type multi-scan
_exptl_absorpt_process_details
;
XPREP in SHELXTL 6.14 (BrukerAXS Inc., 2003)
;
_exptl_crystal_colour yellow
_exptl_crystal_density_diffrn 1.561
_exptl_crystal_description block
_exptl_crystal_F_000 4536
_exptl_crystal_preparation ', Magnetic properties'
_exptl_crystal_size_max 0.300
_exptl_crystal_size_mid 0.240
_exptl_crystal_size_min 0.200
_refine_diff_density_max 1.273
_refine_diff_density_min -1.511
_refine_diff_density_rms 0.132
_refine_ls_extinction_coef 0.00155(7)
_refine_ls_extinction_expression Fc^*^=kFc[1+0.001xFc^2^\l^3^/sin(2\q)]^-1/4^
_refine_ls_extinction_method 'SHELXL-2014/7 (Sheldrick 2014'
_refine_ls_goodness_of_fit_ref 0.953
_refine_ls_hydrogen_treatment constr
_refine_ls_matrix_type full
_refine_ls_number_parameters 1141
_refine_ls_number_reflns 16957
_refine_ls_number_restraints 9
_refine_ls_restrained_S_all 0.953
_refine_ls_R_factor_all 0.0717
_refine_ls_R_factor_gt 0.0441
_refine_ls_shift/su_max 0.002
_refine_ls_shift/su_mean 0.000
_refine_ls_structure_factor_coef Fsqd
_refine_ls_weighting_details 'w=1/[\s^2^(Fo^2^)+(0.0703P)^2^] where P=(Fo^2^+2Fc^2^)/3'
_refine_ls_weighting_scheme calc
_refine_ls_wR_factor_gt 0.1038
_refine_ls_wR_factor_ref 0.1153
_reflns_Friedel_coverage 0.000
_reflns_number_gt 11731
_reflns_number_total 16957
_reflns_threshold_expression 'I > 2\s(I)'
_cod_data_source_file c7qi00091j2.cif
_cod_data_source_block a657ho
_cod_original_sg_symbol_H-M 'P 21/c'
_cod_database_code 4349687
_shelx_shelxl_version_number 2014/7
_shelx_space_group_comment
;
The symmetry employed for this shelxl refinement is uniquely defined
by the following loop, which should always be used as a source of
symmetry information in preference to the above space-group names.
They are only intended as comments.
;
_shelx_estimated_absorpt_t_min 0.543
_shelx_estimated_absorpt_t_max 0.655

loop_
_space_group_symop_operation_xyz
'x, y, z'
'-x, y+1/2, -z+1/2'
'-x, -y, -z'
'x, -y-1/2, z-1/2'

loop_
_atom_site_label
_atom_site_type_symbol
_atom_site_fract_x
_atom_site_fract_y
_atom_site_fract_z
_atom_site_U_iso_or_equiv
_atom_site_adp_type
_atom_site_occupancy
_atom_site_site_symmetry_order
_atom_site_calc_flag
_atom_site_refinement_flags_posn
_atom_site_refinement_flags_adp
_atom_site_refinement_flags_occupancy
_atom_site_disorder_assembly
_atom_site_disorder_group
Ho1 Ho 0.49232(2) 0.68882(2) 0.69466(2) 0.03117(9) Uani 1 1 d . . . . .
Ho2 Ho 0.32488(2) 0.58691(2) 0.65254(2) 0.02883(9) Uani 1 1 d . . . . .
Fe1 Fe 0.51899(6) 0.58340(3) 0.77420(4) 0.0318(2) Uani 1 1 d . . . . .
Fe2 Fe 0.65496(6) 0.66418(3) 0.83701(4) 0.0348(2) Uani 1 1 d . . . . .
Fe3 Fe 0.41028(5) 0.64971(2) 0.54718(4) 0.02750(18) Uani 1 1 d . . . . .
Fe4 Fe 0.24799(5) 0.57929(2) 0.49127(4) 0.02796(19) Uani 1 1 d . . . . .
O1 O 0.4264(3) 0.62887(12) 0.73668(19) 0.0306(9) Uani 1 1 d . . . . .
H1 H 0.3949 0.6401 0.7664 0.037 Uiso 1 1 calc R U . . .
O2 O 0.3621(2) 0.65818(12) 0.61712(18) 0.0268(8) Uani 1 1 d . . . . .
H2 H 0.3090 0.6795 0.6066 0.032 Uiso 1 1 calc R U . . .
N1 N 0.6269(3) 0.53293(16) 0.7762(3) 0.0396(13) Uani 1 1 d . . . . .
C1 C 0.7082(4) 0.5606(2) 0.7770(4) 0.0437(16) Uani 1 1 d . . . . .
H1A H 0.7507 0.5421 0.7619 0.052 Uiso 1 1 calc R U . . .
H1B H 0.7408 0.5701 0.8201 0.052 Uiso 1 1 calc R U . . .
C2 C 0.6791(5) 0.6025(2) 0.7357(4) 0.0444(16) Uani 1 1 d . . . . .
H2A H 0.7333 0.6215 0.7390 0.053 Uiso 1 1 calc R U . . .
H2B H 0.6527 0.5930 0.6919 0.053 Uiso 1 1 calc R U . . .
O3 O 0.6132(3) 0.62809(13) 0.7541(2) 0.0334(9) Uani 1 1 d . . . . .
C3 C 0.4927(5) 0.5075(2) 0.6923(3) 0.0440(16) Uani 1 1 d . . . . .
H3A H 0.4713 0.4949 0.6497 0.053 Uiso 1 1 calc R U . . .
H3B H 0.4649 0.4898 0.7189 0.053 Uiso 1 1 calc R U . . .
C4 C 0.5957(5) 0.5052(2) 0.7175(4) 0.0475(17) Uani 1 1 d . . . . .
H4A H 0.6156 0.4735 0.7265 0.057 Uiso 1 1 calc R U . . .
H4B H 0.6230 0.5173 0.6865 0.057 Uiso 1 1 calc R U . . .
O4 O 0.4675(3) 0.55383(12) 0.69172(19) 0.0313(9) Uani 1 1 d . . . . .
C5 C 0.6449(5) 0.5045(2) 0.8339(4) 0.0520(19) Uani 1 1 d D . . . .
H5A H 0.5886 0.4873 0.8313 0.062 Uiso 1 1 calc R U . . .
H5B H 0.6569 0.5249 0.8701 0.062 Uiso 1 1 calc R U . . .
C6 C 0.7240(6) 0.4712(3) 0.8457(5) 0.071(3) Uani 1 1 d D . . . .
H6A H 0.7112 0.4502 0.8101 0.086 Uiso 0.5 1 calc R U P A 1
H6B H 0.7800 0.4883 0.8472 0.086 Uiso 0.5 1 calc R U P A 1
H6C H 0.7269 0.4591 0.8056 0.086 Uiso 0.5 1 calc R U P B 2
H6D H 0.7822 0.4871 0.8662 0.086 Uiso 0.5 1 calc R U P B 2
C7A C 0.7422(13) 0.4445(6) 0.9032(8) 0.066(5) Uiso 0.5 1 d D . P C 1
H7A H 0.6846 0.4297 0.9036 0.079 Uiso 0.5 1 calc R U P C 1
H7B H 0.7610 0.4653 0.9392 0.079 Uiso 0.5 1 calc R U P C 1
C8A C 0.8159(16) 0.4083(7) 0.9112(12) 0.102(8) Uiso 0.5 1 d D . P C 1
H8A H 0.8240 0.3921 0.9503 0.153 Uiso 0.5 1 calc R U P C 1
H8B H 0.7972 0.3870 0.8765 0.153 Uiso 0.5 1 calc R U P C 1
H8C H 0.8736 0.4226 0.9120 0.153 Uiso 0.5 1 calc R U P C 1
C7B C 0.7118(15) 0.4330(6) 0.8862(11) 0.088(7) Uiso 0.5 1 d D . P C 2
H7C H 0.7137 0.4460 0.9268 0.106 Uiso 0.5 1 calc R U P C 2
H7D H 0.6495 0.4206 0.8673 0.106 Uiso 0.5 1 calc R U P C 2
C8B C 0.7759(15) 0.3946(6) 0.8984(11) 0.088(7) Uiso 0.5 1 d D . P C 2
H8D H 0.7588 0.3727 0.9253 0.132 Uiso 0.5 1 calc R U P C 2
H8E H 0.7735 0.3800 0.8590 0.132 Uiso 0.5 1 calc R U P C 2
H8F H 0.8381 0.4055 0.9189 0.132 Uiso 0.5 1 calc R U P C 2
N2 N 0.6333(4) 0.68971(18) 0.9239(3) 0.0402(12) Uani 1 1 d . . . . .
C9 C 0.5539(5) 0.6142(3) 0.9092(3) 0.0496(17) Uani 1 1 d . . . . .
H9A H 0.5589 0.5840 0.9289 0.059 Uiso 1 1 calc R U . . .
H9B H 0.4889 0.6234 0.8966 0.059 Uiso 1 1 calc R U . . .
C10 C 0.6113(5) 0.6482(2) 0.9558(4) 0.0515(18) Uani 1 1 d . . . . .
H10A H 0.5776 0.6574 0.9846 0.062 Uiso 1 1 calc R U . . .
H10B H 0.6690 0.6336 0.9805 0.062 Uiso 1 1 calc R U . . .
O5 O 0.5838(3) 0.61148(14) 0.8559(2) 0.0369(10) Uani 1 1 d . . . . .
C11 C 0.5579(6) 0.7231(3) 0.9051(4) 0.061(2) Uani 1 1 d . . . . .
H11A H 0.5837 0.7538 0.9053 0.073 Uiso 1 1 calc R U . . .
H11B H 0.5231 0.7227 0.9353 0.073 Uiso 1 1 calc R U . . .
C12 C 0.4954(6) 0.7128(3) 0.8420(4) 0.064(2) Uani 1 1 d . . . . .
H12A H 0.4563 0.6867 0.8443 0.077 Uiso 1 1 calc R U . . .
H12B H 0.4551 0.7391 0.8261 0.077 Uiso 1 1 calc R U . . .
O6 O 0.5461(3) 0.70256(13) 0.8005(2) 0.0362(10) Uani 1 1 d . . . . .
C13 C 0.7182(5) 0.7121(3) 0.9654(4) 0.0539(19) Uani 1 1 d . . . . .
H13A H 0.7335 0.7381 0.9430 0.065 Uiso 1 1 calc R U . . .
H13B H 0.7695 0.6903 0.9737 0.065 Uiso 1 1 calc R U . . .
C14 C 0.7103(7) 0.7287(3) 1.0276(4) 0.075(3) Uani 1 1 d . . . . .
H14A H 0.7035 0.7023 1.0526 0.089 Uiso 1 1 calc R U . . .
H14B H 0.6544 0.7474 1.0196 0.089 Uiso 1 1 calc R U . . .
C15 C 0.7928(8) 0.7567(4) 1.0653(5) 0.099(4) Uani 1 1 d D . . . .
H15A H 0.8031 0.7819 1.0394 0.119 Uiso 0.57 1 calc R U P D 1
H15B H 0.7798 0.7699 1.1018 0.119 Uiso 0.57 1 calc R U P D 1
H15C H 0.7776 0.7888 1.0542 0.119 Uiso 0.43 1 calc R U P E 2
H15D H 0.7963 0.7534 1.1094 0.119 Uiso 0.43 1 calc R U P E 2
C16A C 0.8756(12) 0.7287(7) 1.0861(10) 0.087(5) Uiso 0.57 1 d D . P F 1
H16A H 0.9272 0.7473 1.1101 0.130 Uiso 0.57 1 calc R U P F 1
H16B H 0.8658 0.7041 1.1123 0.130 Uiso 0.57 1 calc R U P F 1
H16C H 0.8891 0.7160 1.0500 0.130 Uiso 0.57 1 calc R U P F 1
C16B C 0.8858(15) 0.7493(11) 1.0620(17) 0.112(10) Uiso 0.43 1 d D . P F 2
H16D H 0.9280 0.7706 1.0895 0.167 Uiso 0.43 1 calc R U P F 2
H16E H 0.9051 0.7183 1.0749 0.167 Uiso 0.43 1 calc R U P F 2
H16F H 0.8863 0.7539 1.0192 0.167 Uiso 0.43 1 calc R U P F 2
N3 N 0.5022(3) 0.62042(16) 0.4973(3) 0.0361(12) Uani 1 1 d . . . . .
C17 C 0.4501(4) 0.55332(19) 0.5435(3) 0.0366(14) Uani 1 1 d . . . . .
H17A H 0.4280 0.5218 0.5353 0.044 Uiso 1 1 calc R U . . .
H17B H 0.5040 0.5535 0.5813 0.044 Uiso 1 1 calc R U . . .
C18 C 0.4768(4) 0.57112(19) 0.4889(3) 0.0374(14) Uani 1 1 d . . . . .
H18A H 0.5293 0.5536 0.4846 0.045 Uiso 1 1 calc R U . . .
H18B H 0.4250 0.5672 0.4503 0.045 Uiso 1 1 calc R U . . .
O7 O 0.3786(3) 0.58158(12) 0.55316(19) 0.0298(9) Uani 1 1 d . . . . .
C19 C 0.5981(5) 0.6248(3) 0.5402(4) 0.055(2) Uani 1 1 d . . . . .
H19A H 0.6192 0.5953 0.5599 0.066 Uiso 1 1 calc R U . . .
H19B H 0.6392 0.6339 0.5162 0.066 Uiso 1 1 calc R U . . .
C20 C 0.6025(5) 0.6591(3) 0.5891(4) 0.0526(19) Uani 1 1 d . . . . .
H20A H 0.6617 0.6567 0.6224 0.063 Uiso 1 1 calc R U . . .
H20B H 0.5978 0.6898 0.5711 0.063 Uiso 1 1 calc R U . . .
O8 O 0.5293(3) 0.65178(13) 0.61421(19) 0.0309(9) Uani 1 1 d . . . . .
C21 C 0.4875(5) 0.6440(2) 0.4369(4) 0.0494(18) Uani 1 1 d D . . . .
H21A H 0.5116 0.6751 0.4457 0.059 Uiso 1 1 calc R U . . .
H21B H 0.4208 0.6464 0.4162 0.059 Uiso 1 1 calc R U . . .
C22 C 0.5302(6) 0.6227(3) 0.3907(4) 0.0563(19) Uani 1 1 d D . . . .
H22A H 0.5945 0.6146 0.4128 0.068 Uiso 0.62 1 calc R U P G 1
H22B H 0.4970 0.5945 0.3741 0.068 Uiso 0.62 1 calc R U P G 1
H22C H 0.5957 0.6312 0.4025 0.068 Uiso 0.38 1 calc R U P H 2
H22D H 0.5266 0.5894 0.3932 0.068 Uiso 0.38 1 calc R U P H 2
C23A C 0.5280(9) 0.6531(4) 0.3381(6) 0.053(3) Uiso 0.62 1 d D . P I 1
H23A H 0.5775 0.6756 0.3537 0.064 Uiso 0.62 1 calc R U P I 1
H23B H 0.4695 0.6699 0.3272 0.064 Uiso 0.62 1 calc R U P I 1
C24A C 0.5373(14) 0.6339(7) 0.2788(7) 0.087(7) Uiso 0.62 1 d D . P I 1
H24A H 0.5345 0.6584 0.2492 0.130 Uiso 0.62 1 calc R U P I 1
H24B H 0.5961 0.6182 0.2876 0.130 Uiso 0.62 1 calc R U P I 1
H24C H 0.4875 0.6124 0.2610 0.130 Uiso 0.62 1 calc R U P I 1
C23B C 0.4842(17) 0.6373(9) 0.3250(7) 0.080(7) Uiso 0.38 1 d D . P I 2
H23C H 0.4846 0.6707 0.3241 0.095 Uiso 0.38 1 calc R U P I 2
H23D H 0.4194 0.6277 0.3136 0.095 Uiso 0.38 1 calc R U P I 2
C24B C 0.5227(17) 0.6205(10) 0.2752(8) 0.060(7) Uiso 0.38 1 d D . P I 2
H24D H 0.4862 0.6325 0.2348 0.089 Uiso 0.38 1 calc R U P I 2
H24E H 0.5862 0.6306 0.2845 0.089 Uiso 0.38 1 calc R U P I 2
H24F H 0.5207 0.5874 0.2740 0.089 Uiso 0.38 1 calc R U P I 2
N4 N 0.1149(3) 0.61193(15) 0.4393(2) 0.0325(11) Uani 1 1 d . . . . .
C27 C 0.1426(4) 0.6340(2) 0.5499(3) 0.0445(16) Uani 1 1 d . . . . .
H27A H 0.1749 0.6631 0.5505 0.053 Uiso 1 1 calc R U . . .
H27B H 0.1121 0.6351 0.5825 0.053 Uiso 1 1 calc R U . . .
C28 C 0.0726(4) 0.6273(2) 0.4875(3) 0.0419(16) Uani 1 1 d . . . . .
H28A H 0.0274 0.6045 0.4912 0.050 Uiso 1 1 calc R U . . .
H28B H 0.0396 0.6561 0.4739 0.050 Uiso 1 1 calc R U . . .
O10 O 0.2063(3) 0.59791(12) 0.56197(19) 0.0310(9) Uani 1 1 d . . . . .
C25 C 0.1444(5) 0.6505(2) 0.4064(3) 0.0454(17) Uani 1 1 d . . . . .
H25A H 0.0935 0.6724 0.3925 0.055 Uiso 1 1 calc R U . . .
H25B H 0.1569 0.6386 0.3689 0.055 Uiso 1 1 calc R U . . .
C26 C 0.2299(4) 0.6752(2) 0.4469(3) 0.0395(15) Uani 1 1 d . . . . .
H26A H 0.2555 0.6947 0.4208 0.047 Uiso 1 1 calc R U . . .
H26B H 0.2142 0.6945 0.4778 0.047 Uiso 1 1 calc R U . . .
O9 O 0.2946(3) 0.64167(12) 0.4772(2) 0.0324(9) Uani 1 1 d . . . . .
C29 C 0.0476(4) 0.5842(2) 0.3910(3) 0.0389(15) Uani 1 1 d . . . . .
H29A H 0.0725 0.5793 0.3560 0.047 Uiso 1 1 calc R U . . .
H29B H -0.0095 0.6018 0.3748 0.047 Uiso 1 1 calc R U . . .
C30 C 0.0235(5) 0.5381(2) 0.4121(4) 0.0457(16) Uani 1 1 d . . . . .
H30A H 0.0800 0.5200 0.4286 0.055 Uiso 1 1 calc R U . . .
H30B H -0.0036 0.5424 0.4461 0.055 Uiso 1 1 calc R U . . .
C31 C -0.0439(5) 0.5125(2) 0.3589(4) 0.0493(18) Uani 1 1 d . . . . .
H31A H -0.0194 0.5111 0.3234 0.059 Uiso 1 1 calc R U . . .
H31B H -0.1024 0.5293 0.3453 0.059 Uiso 1 1 calc R U . . .
C32 C -0.0622(6) 0.4641(3) 0.3773(5) 0.068(2) Uani 1 1 d . . . . .
H32A H -0.1057 0.4491 0.3417 0.102 Uiso 1 1 calc R U . . .
H32B H -0.0047 0.4471 0.3899 0.102 Uiso 1 1 calc R U . . .
H32C H -0.0878 0.4653 0.4119 0.102 Uiso 1 1 calc R U . . .
O11 O 0.3116(3) 0.54417(14) 0.7404(2) 0.0411(10) Uani 1 1 d . . . . .
O12 O 0.4467(3) 0.54558(14) 0.8155(2) 0.0411(11) Uani 1 1 d . . . . .
C33 C 0.3615(4) 0.53467(19) 0.7932(3) 0.0362(14) Uani 1 1 d . . . . .
C34 C 0.3221(5) 0.5084(2) 0.8363(3) 0.0413(15) Uani 1 1 d . . . . .
C35 C 0.2306(5) 0.4969(3) 0.8180(4) 0.058(2) Uani 1 1 d . . . . .
H35A H 0.1922 0.5052 0.7779 0.070 Uiso 1 1 calc R U . . .
C36 C 0.1942(7) 0.4731(3) 0.8586(6) 0.080(3) Uani 1 1 d . . . . .
H36A H 0.1308 0.4660 0.8457 0.096 Uiso 1 1 calc R U . . .
C37 C 0.2465(8) 0.4602(3) 0.9149(5) 0.078(3) Uani 1 1 d . . . . .
H37A H 0.2208 0.4437 0.9414 0.094 Uiso 1 1 calc R U . . .
C38 C 0.3391(8) 0.4714(4) 0.9344(5) 0.089(3) Uani 1 1 d . . . . .
H38A H 0.3766 0.4628 0.9746 0.107 Uiso 1 1 calc R U . . .
C39 C 0.3770(6) 0.4953(3) 0.8946(4) 0.067(2) Uani 1 1 d . . . . .
H39A H 0.4403 0.5026 0.9078 0.080 Uiso 1 1 calc R U . . .
O13 O 0.6328(3) 0.72431(16) 0.7105(2) 0.0470(12) Uani 1 1 d . . . . .
O14 O 0.7257(3) 0.71276(15) 0.8064(2) 0.0444(11) Uani 1 1 d . . . . .
C40 C 0.6989(4) 0.7347(2) 0.7558(3) 0.0370(14) Uani 1 1 d . . . . .
C41 C 0.7531(4) 0.7764(2) 0.7494(3) 0.0405(15) Uani 1 1 d . . . . .
C42 C 0.8387(4) 0.7850(2) 0.7915(4) 0.0456(17) Uani 1 1 d . . . . .
H42A H 0.8629 0.7654 0.8259 0.055 Uiso 1 1 calc R U . . .
C43 C 0.8891(5) 0.8222(3) 0.7834(5) 0.064(2) Uani 1 1 d . . . . .
H43A H 0.9488 0.8270 0.8112 0.077 Uiso 1 1 calc R U . . .
C44 C 0.8532(7) 0.8521(3) 0.7357(5) 0.078(3) Uani 1 1 d . . . . .
H44A H 0.8869 0.8781 0.7315 0.094 Uiso 1 1 calc R U . . .
C45 C 0.7666(7) 0.8441(3) 0.6932(5) 0.083(3) Uani 1 1 d . . . . .
H45A H 0.7417 0.8646 0.6599 0.100 Uiso 1 1 calc R U . . .
C46 C 0.7168(6) 0.8056(3) 0.7001(4) 0.063(2) Uani 1 1 d . . . . .
H46A H 0.6585 0.7997 0.6711 0.076 Uiso 1 1 calc R U . . .
O15 O 0.4677(3) 0.74603(13) 0.6162(2) 0.0400(10) Uani 1 1 d . . . . .
O16 O 0.4114(3) 0.71505(13) 0.5216(2) 0.0359(10) Uani 1 1 d . . . . .
C47 C 0.4340(4) 0.74927(19) 0.5594(3) 0.0341(14) Uani 1 1 d . . . . .
C48 C 0.4135(4) 0.79568(19) 0.5301(3) 0.0375(15) Uani 1 1 d . . . . .
C49 C 0.3617(5) 0.8011(2) 0.4690(3) 0.0441(16) Uani 1 1 d . . . . .
H49A H 0.3384 0.7754 0.4440 0.053 Uiso 1 1 calc R U . . .
C50 C 0.3431(6) 0.8451(3) 0.4433(4) 0.059(2) Uani 1 1 d . . . . .
H50A H 0.3085 0.8487 0.4009 0.070 Uiso 1 1 calc R U . . .
C51 C 0.3753(7) 0.8825(2) 0.4797(5) 0.066(2) Uani 1 1 d . . . . .
H51A H 0.3606 0.9119 0.4630 0.079 Uiso 1 1 calc R U . . .
C52 C 0.4296(7) 0.8771(2) 0.5414(5) 0.067(2) Uani 1 1 d . . . . .
H52A H 0.4551 0.9028 0.5656 0.080 Uiso 1 1 calc R U . . .
C53 C 0.4468(5) 0.8337(2) 0.5676(4) 0.0501(18) Uani 1 1 d . . . . .
H53A H 0.4805 0.8300 0.6102 0.060 Uiso 1 1 calc R U . . .
O17 O 0.2882(3) 0.51276(12) 0.6147(2) 0.0382(10) Uani 1 1 d . . . . .
O18 O 0.2296(3) 0.51384(13) 0.5110(2) 0.0377(10) Uani 1 1 d . . . . .
C54 C 0.2496(4) 0.49464(18) 0.5641(3) 0.0330(13) Uani 1 1 d . . . . .
C55 C 0.2256(4) 0.44428(18) 0.5631(3) 0.0337(14) Uani 1 1 d . . . . .
C56 C 0.2457(5) 0.4217(2) 0.6200(4) 0.0457(17) Uani 1 1 d . . . . .
H56A H 0.2738 0.4371 0.6579 0.055 Uiso 1 1 calc R U . . .
C57 C 0.2229(5) 0.3752(2) 0.6196(5) 0.059(2) Uani 1 1 d . . . . .
H57A H 0.2352 0.3592 0.6576 0.071 Uiso 1 1 calc R U . . .
C58 C 0.1822(6) 0.3530(2) 0.5631(5) 0.065(2) Uani 1 1 d . . . . .
H58A H 0.1668 0.3219 0.5631 0.078 Uiso 1 1 calc R U . . .
C59 C 0.1640(5) 0.3763(2) 0.5069(4) 0.057(2) Uani 1 1 d . . . . .
H59A H 0.1366 0.3610 0.4688 0.069 Uiso 1 1 calc R U . . .
C60 C 0.1864(5) 0.4222(2) 0.5072(4) 0.0454(17) Uani 1 1 d . . . . .
H60A H 0.1748 0.4382 0.4692 0.054 Uiso 1 1 calc R U . . .
O19 O 0.3753(3) 0.73395(14) 0.7072(2) 0.0413(11) Uani 1 1 d . . . . .
O20 O 0.2588(3) 0.72744(16) 0.6182(2) 0.0509(13) Uani 1 1 d . . . . .
C61 C 0.2960(5) 0.7442(2) 0.6713(3) 0.0412(16) Uani 1 1 d . . . . .
C62 C 0.2402(5) 0.7777(2) 0.6956(3) 0.0434(16) Uani 1 1 d . . . . .
C63 C 0.2816(6) 0.8048(3) 0.7453(4) 0.067(2) Uani 1 1 d . . . . .
H63A H 0.3456 0.8024 0.7650 0.080 Uiso 1 1 calc R U . . .
C64 C 0.2303(6) 0.8362(3) 0.7675(5) 0.088(4) Uani 1 1 d . . . . .
H64A H 0.2596 0.8543 0.8026 0.105 Uiso 1 1 calc R U . . .
C65 C 0.1388(6) 0.8406(3) 0.7389(4) 0.070(3) Uani 1 1 d . . . . .
H65A H 0.1050 0.8630 0.7523 0.085 Uiso 1 1 calc R U . . .
C66 C 0.0960(6) 0.8127(3) 0.6910(5) 0.069(2) Uani 1 1 d . . . . .
H66A H 0.0315 0.8145 0.6728 0.082 Uiso 1 1 calc R U . . .
C67 C 0.1465(5) 0.7811(3) 0.6679(4) 0.057(2) Uani 1 1 d . . . . .
H67A H 0.1164 0.7623 0.6336 0.068 Uiso 1 1 calc R U . . .
O21 O 0.2239(3) 0.62688(15) 0.6894(2) 0.0412(10) Uani 1 1 d . . . . .
O22 O 0.2978(3) 0.65205(19) 0.7849(2) 0.0562(13) Uani 1 1 d . . . . .
C68 C 0.2269(5) 0.6475(2) 0.7395(4) 0.0426(16) Uani 1 1 d . . . . .
C69 C 0.1372(5) 0.6680(2) 0.7424(4) 0.0513(18) Uani 1 1 d . . . . .
C70 C 0.0556(5) 0.6544(3) 0.6994(4) 0.060(2) Uani 1 1 d . . . . .
H70A H 0.0552 0.6326 0.6685 0.072 Uiso 1 1 calc R U . . .
C71 C -0.0269(7) 0.6737(4) 0.7026(6) 0.091(3) Uani 1 1 d . . . . .
H71A H -0.0833 0.6639 0.6743 0.109 Uiso 1 1 calc R U . . .
C72 C -0.0272(10) 0.7057(4) 0.7452(7) 0.107(4) Uani 1 1 d . . . . .
H72A H -0.0834 0.7189 0.7454 0.129 Uiso 1 1 calc R U . . .
C73 C 0.0545(10) 0.7197(4) 0.7890(7) 0.103(4) Uani 1 1 d . . . . .
H73A H 0.0540 0.7413 0.8199 0.123 Uiso 1 1 calc R U . . .
C74 C 0.1385(7) 0.7008(3) 0.7861(5) 0.073(3) Uani 1 1 d . . . . .
H74A H 0.1950 0.7107 0.8140 0.088 Uiso 1 1 calc R U . . .
O23 O 0.7776(3) 0.64078(15) 0.8798(2) 0.0443(11) Uani 1 1 d . . . . .
O24 O 0.7915(5) 0.5912(3) 0.9565(4) 0.100(3) Uani 1 1 d . . . . .
C75 C 0.8224(5) 0.6110(3) 0.9191(4) 0.0513(18) Uani 1 1 d . . . . .
C76 C 0.9169(5) 0.6008(2) 0.9164(4) 0.0494(18) Uani 1 1 d . . . . .
C77 C 0.9668(6) 0.5645(4) 0.9516(5) 0.088(3) Uani 1 1 d . . . . .
H77A H 0.9404 0.5467 0.9765 0.106 Uiso 1 1 calc R U . . .
C78 C 1.0532(7) 0.5549(4) 0.9498(6) 0.094(4) Uani 1 1 d . . . . .
H78A H 1.0865 0.5307 0.9739 0.113 Uiso 1 1 calc R U . . .
C79 C 1.0923(6) 0.5803(4) 0.9133(6) 0.091(4) Uani 1 1 d . . . . .
H79A H 1.1524 0.5734 0.9127 0.109 Uiso 1 1 calc R U . . .
C80 C 1.0433(6) 0.6162(3) 0.8770(5) 0.075(3) Uani 1 1 d . . . . .
H80A H 1.0693 0.6333 0.8511 0.090 Uiso 1 1 calc R U . . .
C81 C 0.9578(5) 0.6261(3) 0.8798(4) 0.058(2) Uani 1 1 d . . . . .
H81A H 0.9252 0.6509 0.8564 0.070 Uiso 1 1 calc R U . . .
O25 O 0.2592(3) 0.55597(13) 0.4114(2) 0.0409(11) Uani 1 1 d . . . . .
O26 O 0.3263(4) 0.48765(16) 0.4186(3) 0.0561(13) Uani 1 1 d . . . . .
C82 C 0.2660(5) 0.5148(2) 0.3926(3) 0.0407(15) Uani 1 1 d . . . . .
C83 C 0.1937(5) 0.5021(2) 0.3336(3) 0.0419(16) Uani 1 1 d . . . . .
C84 C 0.1587(5) 0.4578(3) 0.3249(4) 0.056(2) Uani 1 1 d . . . . .
H84A H 0.1812 0.4356 0.3563 0.067 Uiso 1 1 calc R U . . .
C85 C 0.0906(6) 0.4467(3) 0.2699(5) 0.071(3) Uani 1 1 d . . . . .
H85A H 0.0661 0.4170 0.2640 0.085 Uiso 1 1 calc R U . . .
C86 C 0.0588(6) 0.4788(4) 0.2241(5) 0.076(3) Uani 1 1 d . . . . .
H86A H 0.0120 0.4711 0.1870 0.091 Uiso 1 1 calc R U . . .
C87 C 0.0943(6) 0.5221(3) 0.2317(4) 0.064(2) Uani 1 1 d . . . . .
H87A H 0.0740 0.5437 0.1993 0.077 Uiso 1 1 calc R U . . .
C88 C 0.1605(5) 0.5339(3) 0.2873(4) 0.0500(17) Uani 1 1 d . . . . .
H88A H 0.1829 0.5640 0.2935 0.060 Uiso 1 1 calc R U . . .
N91 N -0.0023(9) 0.7430(3) 0.4384(6) 0.137(5) Uani 1 1 d . . . . .
C91 C 0.0526(8) 0.7673(3) 0.4655(5) 0.083(3) Uani 1 1 d . . . . .
C92 C 0.1274(9) 0.7962(4) 0.4995(6) 0.104(4) Uani 1 1 d . . . . .
H92A H 0.1584 0.8083 0.4710 0.125 Uiso 1 1 calc R U . . .
H92B H 0.1709 0.7786 0.5322 0.125 Uiso 1 1 calc R U . . .
H92C H 0.1035 0.8212 0.5182 0.125 Uiso 1 1 calc R U . . .

loop_
_atom_site_aniso_label
_atom_site_aniso_U_11
_atom_site_aniso_U_22
_atom_site_aniso_U_33
_atom_site_aniso_U_23
_atom_site_aniso_U_13
_atom_site_aniso_U_12
Ho1 0.03662(15) 0.02476(13) 0.02918(17) 0.00036(10) 0.00585(11) -0.00335(10)
Ho2 0.03459(15) 0.02410(13) 0.02770(16) -0.00005(10) 0.00947(11) -0.00212(10)
Fe1 0.0359(4) 0.0263(4) 0.0315(5) 0.0027(3) 0.0081(4) 0.0010(3)
Fe2 0.0363(5) 0.0346(4) 0.0308(5) 0.0015(3) 0.0066(4) -0.0004(3)
Fe3 0.0309(4) 0.0222(4) 0.0296(5) -0.0003(3) 0.0097(3) -0.0015(3)
Fe4 0.0321(4) 0.0221(4) 0.0287(5) -0.0009(3) 0.0080(3) -0.0018(3)
O1 0.036(2) 0.0283(19) 0.025(2) -0.0011(16) 0.0068(17) -0.0054(16)
O2 0.0298(19) 0.0229(18) 0.025(2) -0.0010(15) 0.0054(16) -0.0053(15)
N1 0.040(3) 0.030(3) 0.046(4) 0.005(2) 0.009(2) 0.008(2)
C1 0.041(4) 0.040(3) 0.052(5) 0.000(3) 0.017(3) 0.009(3)
C2 0.052(4) 0.039(3) 0.048(5) -0.003(3) 0.023(3) 0.005(3)
O3 0.038(2) 0.031(2) 0.031(2) 0.0016(17) 0.0095(18) -0.0004(17)
C3 0.050(4) 0.038(3) 0.041(4) 0.001(3) 0.010(3) 0.009(3)
C4 0.059(4) 0.031(3) 0.049(5) -0.003(3) 0.012(3) 0.009(3)
O4 0.039(2) 0.0194(18) 0.033(2) 0.0003(16) 0.0084(18) 0.0046(15)
C5 0.052(4) 0.052(4) 0.052(5) 0.021(3) 0.016(3) 0.012(3)
C6 0.079(6) 0.056(5) 0.079(7) 0.026(4) 0.023(5) 0.031(4)
N2 0.049(3) 0.042(3) 0.026(3) 0.000(2) 0.007(2) 0.000(2)
C9 0.060(4) 0.059(4) 0.036(4) -0.002(3) 0.023(3) -0.011(3)
C10 0.063(5) 0.053(4) 0.040(5) -0.002(3) 0.017(3) -0.003(3)
O5 0.041(2) 0.039(2) 0.032(3) -0.0005(18) 0.0127(19) -0.0021(18)
C11 0.072(5) 0.061(5) 0.045(5) -0.005(4) 0.013(4) 0.020(4)
C12 0.061(5) 0.078(5) 0.051(5) -0.018(4) 0.013(4) 0.020(4)
O6 0.044(2) 0.034(2) 0.030(3) -0.0020(17) 0.0111(19) 0.0005(18)
C13 0.056(4) 0.058(4) 0.039(5) -0.012(3) 0.002(3) -0.010(3)
C14 0.084(6) 0.075(6) 0.052(6) -0.026(4) 0.002(5) 0.002(5)
C15 0.135(10) 0.079(7) 0.063(7) -0.016(5) 0.002(6) -0.023(7)
N3 0.033(3) 0.034(3) 0.043(3) -0.006(2) 0.015(2) -0.002(2)
C17 0.040(3) 0.029(3) 0.045(4) 0.001(3) 0.019(3) 0.007(2)
C18 0.041(3) 0.029(3) 0.046(4) -0.006(3) 0.018(3) 0.003(2)
O7 0.034(2) 0.0235(18) 0.034(2) 0.0009(16) 0.0129(17) 0.0032(15)
C19 0.038(4) 0.062(5) 0.066(6) -0.012(4) 0.018(3) -0.007(3)
C20 0.038(4) 0.078(5) 0.041(5) -0.003(4) 0.012(3) -0.008(3)
O8 0.031(2) 0.033(2) 0.031(2) 0.0004(17) 0.0132(17) -0.0057(16)
C21 0.064(4) 0.040(3) 0.058(5) 0.010(3) 0.037(4) 0.006(3)
C22 0.074(5) 0.058(4) 0.050(5) 0.005(4) 0.039(4) 0.008(4)
N4 0.037(3) 0.030(2) 0.030(3) 0.000(2) 0.008(2) -0.003(2)
C27 0.039(3) 0.046(4) 0.048(5) -0.006(3) 0.012(3) 0.008(3)
C28 0.035(3) 0.041(3) 0.048(4) -0.003(3) 0.010(3) 0.007(3)
O10 0.032(2) 0.0288(19) 0.031(2) 0.0011(16) 0.0078(17) 0.0042(15)
C25 0.045(4) 0.042(3) 0.042(4) 0.011(3) 0.003(3) -0.005(3)
C26 0.034(3) 0.031(3) 0.045(4) 0.008(3) 0.000(3) 0.001(2)
O9 0.036(2) 0.0270(19) 0.032(2) 0.0026(16) 0.0072(17) -0.0009(16)
C29 0.030(3) 0.041(3) 0.040(4) -0.001(3) 0.003(3) -0.005(3)
C30 0.045(4) 0.044(4) 0.048(5) -0.003(3) 0.014(3) -0.011(3)
C31 0.039(4) 0.052(4) 0.058(5) -0.013(3) 0.016(3) -0.009(3)
C32 0.053(5) 0.054(4) 0.100(8) -0.011(4) 0.029(5) -0.014(4)
O11 0.054(3) 0.043(2) 0.028(3) 0.0093(19) 0.015(2) -0.006(2)
O12 0.047(3) 0.041(2) 0.034(3) 0.0073(19) 0.010(2) -0.0067(19)
C33 0.045(4) 0.025(3) 0.039(4) 0.003(3) 0.014(3) -0.003(2)
C34 0.057(4) 0.032(3) 0.039(4) 0.008(3) 0.022(3) 0.001(3)
C35 0.055(4) 0.061(5) 0.059(6) 0.010(4) 0.020(4) -0.007(4)
C36 0.080(6) 0.073(6) 0.104(9) 0.023(6) 0.053(6) -0.010(5)
C37 0.107(8) 0.068(6) 0.079(8) 0.027(5) 0.058(6) -0.002(5)
C38 0.117(9) 0.100(8) 0.052(6) 0.039(5) 0.028(6) -0.004(6)
C39 0.075(6) 0.073(5) 0.051(6) 0.026(4) 0.018(4) -0.015(4)
O13 0.041(2) 0.051(3) 0.044(3) 0.001(2) 0.006(2) -0.023(2)
O14 0.038(2) 0.048(3) 0.041(3) 0.007(2) 0.003(2) -0.0083(19)
C40 0.036(3) 0.039(3) 0.037(4) -0.002(3) 0.011(3) -0.006(3)
C41 0.044(4) 0.038(3) 0.040(4) -0.008(3) 0.015(3) -0.008(3)
C42 0.039(3) 0.036(3) 0.058(5) -0.015(3) 0.009(3) -0.007(3)
C43 0.050(4) 0.054(5) 0.089(7) -0.025(5) 0.023(4) -0.018(4)
C44 0.086(7) 0.052(5) 0.106(9) -0.010(5) 0.044(6) -0.034(5)
C45 0.105(8) 0.063(5) 0.082(7) 0.018(5) 0.028(6) -0.030(5)
C46 0.066(5) 0.059(5) 0.058(5) 0.012(4) 0.009(4) -0.024(4)
O15 0.057(3) 0.028(2) 0.030(3) 0.0075(17) 0.007(2) -0.0022(19)
O16 0.044(2) 0.026(2) 0.035(3) 0.0028(17) 0.0078(19) -0.0015(17)
C47 0.039(3) 0.025(3) 0.038(4) 0.003(3) 0.012(3) -0.004(2)
C48 0.044(3) 0.026(3) 0.046(4) 0.003(3) 0.019(3) 0.001(2)
C49 0.055(4) 0.033(3) 0.041(4) 0.010(3) 0.010(3) 0.002(3)
C50 0.063(5) 0.058(5) 0.057(5) 0.018(4) 0.020(4) 0.005(4)
C51 0.100(6) 0.035(4) 0.072(6) 0.020(4) 0.041(5) 0.022(4)
C52 0.106(7) 0.023(3) 0.081(7) 0.000(4) 0.045(5) 0.002(4)
C53 0.076(5) 0.031(3) 0.043(5) 0.001(3) 0.018(4) 0.004(3)
O17 0.055(3) 0.0179(18) 0.038(3) -0.0031(17) 0.009(2) -0.0079(17)
O18 0.053(3) 0.0215(19) 0.040(3) -0.0007(18) 0.015(2) -0.0052(17)
C54 0.038(3) 0.026(3) 0.036(4) -0.002(3) 0.013(3) -0.002(2)
C55 0.036(3) 0.023(3) 0.047(4) 0.001(3) 0.019(3) 0.001(2)
C56 0.053(4) 0.026(3) 0.066(5) 0.006(3) 0.029(4) -0.003(3)
C57 0.058(4) 0.034(4) 0.092(7) 0.020(4) 0.033(4) -0.001(3)
C58 0.070(5) 0.022(3) 0.112(8) 0.003(4) 0.042(5) -0.006(3)
C59 0.064(5) 0.034(4) 0.080(6) -0.015(4) 0.032(4) -0.009(3)
C60 0.056(4) 0.029(3) 0.054(5) -0.010(3) 0.022(3) -0.008(3)
O19 0.039(2) 0.039(2) 0.042(3) -0.0042(19) 0.006(2) 0.0118(18)
O20 0.055(3) 0.047(3) 0.044(3) -0.015(2) 0.005(2) 0.012(2)
C61 0.049(4) 0.031(3) 0.041(4) 0.001(3) 0.010(3) 0.008(3)
C62 0.047(4) 0.038(3) 0.042(4) -0.004(3) 0.009(3) 0.008(3)
C63 0.058(5) 0.065(5) 0.067(6) -0.028(4) 0.004(4) 0.017(4)
C64 0.072(6) 0.093(7) 0.080(7) -0.051(6) -0.002(5) 0.031(5)
C65 0.073(6) 0.068(5) 0.064(6) -0.019(4) 0.012(4) 0.030(4)
C66 0.052(5) 0.073(5) 0.078(7) -0.005(5) 0.017(4) 0.018(4)
C67 0.051(4) 0.056(4) 0.058(5) -0.010(4) 0.008(4) 0.008(3)
O21 0.045(2) 0.047(2) 0.037(3) -0.008(2) 0.022(2) 0.0062(19)
O22 0.054(3) 0.078(4) 0.038(3) -0.016(3) 0.017(2) -0.006(3)
C68 0.050(4) 0.040(3) 0.047(5) 0.002(3) 0.028(3) -0.002(3)
C69 0.067(5) 0.042(4) 0.058(5) 0.002(3) 0.037(4) 0.005(3)
C70 0.055(5) 0.059(5) 0.079(6) -0.002(4) 0.039(4) 0.008(4)
C71 0.068(6) 0.087(7) 0.127(10) 0.010(7) 0.047(6) 0.028(5)
C72 0.109(9) 0.096(8) 0.134(12) 0.006(8) 0.062(9) 0.050(8)
C73 0.152(12) 0.074(7) 0.110(10) -0.003(6) 0.081(9) 0.040(7)
C74 0.106(7) 0.059(5) 0.070(7) -0.003(4) 0.049(5) 0.019(5)
O23 0.042(2) 0.043(2) 0.042(3) 0.008(2) 0.005(2) 0.000(2)
O24 0.087(5) 0.131(6) 0.094(6) 0.068(5) 0.048(4) 0.039(4)
C75 0.045(4) 0.060(4) 0.045(5) 0.007(4) 0.008(3) 0.005(3)
C76 0.047(4) 0.048(4) 0.046(5) -0.001(3) 0.004(3) 0.007(3)
C77 0.058(5) 0.093(7) 0.106(9) 0.043(6) 0.015(5) 0.030(5)
C78 0.063(6) 0.088(7) 0.117(10) 0.017(7) 0.005(6) 0.025(5)
C79 0.050(5) 0.095(8) 0.118(10) -0.038(7) 0.013(6) 0.001(5)
C80 0.067(6) 0.076(6) 0.091(8) -0.014(5) 0.038(5) -0.012(5)
C81 0.056(5) 0.057(4) 0.066(6) -0.004(4) 0.024(4) -0.007(4)
O25 0.050(3) 0.026(2) 0.044(3) -0.0040(18) 0.011(2) -0.0036(18)
O26 0.064(3) 0.047(3) 0.053(3) -0.009(2) 0.013(3) 0.017(2)
C82 0.047(4) 0.041(3) 0.037(4) -0.004(3) 0.018(3) 0.001(3)
C83 0.048(4) 0.041(3) 0.042(4) -0.012(3) 0.021(3) -0.003(3)
C84 0.067(5) 0.049(4) 0.059(5) -0.017(4) 0.031(4) -0.012(4)
C85 0.066(5) 0.073(6) 0.083(7) -0.038(5) 0.035(5) -0.028(5)
C86 0.058(5) 0.100(7) 0.064(7) -0.033(6) 0.013(4) -0.011(5)
C87 0.060(5) 0.080(6) 0.048(5) -0.009(4) 0.008(4) 0.004(4)
C88 0.049(4) 0.056(4) 0.044(5) -0.005(3) 0.013(3) 0.000(3)
N91 0.153(10) 0.068(6) 0.151(11) -0.010(6) -0.011(8) 0.001(6)
C91 0.112(8) 0.048(5) 0.075(7) -0.002(5) 0.006(6) 0.005(5)
C92 0.133(10) 0.083(7) 0.088(9) 0.013(6) 0.020(7) -0.007(7)

loop_
_atom_type_symbol
_atom_type_description
_atom_type_scat_dispersion_real
_atom_type_scat_dispersion_imag
_atom_type_scat_source
C C 0.0033 0.0016 'International Tables Vol C Tables 4.2.6.8 and 6.1.1.4'
H H 0.0000 0.0000 'International Tables Vol C Tables 4.2.6.8 and 6.1.1.4'
N N 0.0061 0.0033 'International Tables Vol C Tables 4.2.6.8 and 6.1.1.4'
O O 0.0106 0.0060 'International Tables Vol C Tables 4.2.6.8 and 6.1.1.4'
Fe Fe 0.3463 0.8444 'International Tables Vol C Tables 4.2.6.8 and 6.1.1.4'
Ho Ho -0.2175 4.6783 'International Tables Vol C Tables 4.2.6.8 and 6.1.1.4'

loop_
_geom_angle_atom_site_label_1
_geom_angle_atom_site_label_2
_geom_angle_atom_site_label_3
_geom_angle
O6 Ho1 O13 75.14(17)
O6 Ho1 O19 79.35(15)
O13 Ho1 O19 115.99(17)
O6 Ho1 O8 142.36(14)
O13 Ho1 O8 83.91(16)
O19 Ho1 O8 138.28(15)
O6 Ho1 O1 77.14(14)
O13 Ho1 O1 139.77(15)
O19 Ho1 O1 86.41(15)
O8 Ho1 O1 101.44(14)
O6 Ho1 O2 140.80(14)
O13 Ho1 O2 144.01(16)
O19 Ho1 O2 78.70(14)
O8 Ho1 O2 66.53(13)
O1 Ho1 O2 69.44(13)
O6 Ho1 O15 124.53(14)
O13 Ho1 O15 73.89(16)
O19 Ho1 O15 74.63(17)
O8 Ho1 O15 76.96(15)
O1 Ho1 O15 146.33(14)
O2 Ho1 O15 79.57(14)
O6 Ho1 O3 67.73(14)
O13 Ho1 O3 75.79(15)
O19 Ho1 O3 141.07(15)
O8 Ho1 O3 77.07(14)
O1 Ho1 O3 66.95(13)
O2 Ho1 O3 114.47(12)
O15 Ho1 O3 141.69(15)
O21 Ho2 O10 79.30(15)
O21 Ho2 O4 138.01(16)
O10 Ho2 O4 142.68(14)
O21 Ho2 O17 119.75(16)
O10 Ho2 O17 76.92(14)
O4 Ho2 O17 80.68(14)
O21 Ho2 O2 85.84(15)
O10 Ho2 O2 77.43(13)
O4 Ho2 O2 101.82(13)
O17 Ho2 O2 138.97(15)
O21 Ho2 O1 78.04(15)
O10 Ho2 O1 140.66(13)
O4 Ho2 O1 66.91(13)
O17 Ho2 O1 142.42(14)
O2 Ho2 O1 69.25(13)
O21 Ho2 O11 74.45(16)
O10 Ho2 O11 124.09(15)
O4 Ho2 O11 76.98(15)
O17 Ho2 O11 75.01(15)
O2 Ho2 O11 145.88(14)
O1 Ho2 O11 79.44(14)
O21 Ho2 O7 139.98(14)
O10 Ho2 O7 67.57(13)
O4 Ho2 O7 77.98(14)
O17 Ho2 O7 74.73(14)
O2 Ho2 O7 66.06(12)
O1 Ho2 O7 114.27(13)
O11 Ho2 O7 143.25(13)
O1 Fe1 O5 101.84(17)
O1 Fe1 O4 82.50(16)
O5 Fe1 O4 173.78(18)
O1 Fe1 O12 98.78(18)
O5 Fe1 O12 89.43(18)
O4 Fe1 O12 94.34(18)
O1 Fe1 O3 86.07(16)
O5 Fe1 O3 76.06(17)
O4 Fe1 O3 99.97(17)
O12 Fe1 O3 165.39(18)
O1 Fe1 N1 155.7(2)
O5 Fe1 N1 96.04(19)
O4 Fe1 N1 78.57(18)
O12 Fe1 N1 97.70(19)
O3 Fe1 N1 82.40(18)
O23 Fe2 O6 165.65(18)
O23 Fe2 O5 97.11(18)
O6 Fe2 O5 95.02(18)
O23 Fe2 O14 83.38(18)
O6 Fe2 O14 85.71(18)
O5 Fe2 O14 171.8(2)
O23 Fe2 O3 104.27(19)
O6 Fe2 O3 86.07(17)
O5 Fe2 O3 76.05(17)
O14 Fe2 O3 95.91(18)
O23 Fe2 N2 93.8(2)
O6 Fe2 N2 80.61(19)
O5 Fe2 N2 80.58(19)
O14 Fe2 N2 107.5(2)
O3 Fe2 N2 151.90(19)
O2 Fe3 O8 82.39(16)
O2 Fe3 O9 100.94(17)
O8 Fe3 O9 174.23(17)
O2 Fe3 O16 98.52(17)
O8 Fe3 O16 95.88(16)
O9 Fe3 O16 88.32(16)
O2 Fe3 O7 85.23(15)
O8 Fe3 O7 99.14(16)
O9 Fe3 O7 76.58(15)
O16 Fe3 O7 164.88(17)
O2 Fe3 N3 155.76(18)
O8 Fe3 N3 79.67(18)
O9 Fe3 N3 95.76(19)
O16 Fe3 N3 99.41(19)
O7 Fe3 N3 81.70(17)
O10 Fe4 O25 166.39(17)
O10 Fe4 O18 89.17(17)
O25 Fe4 O18 85.79(17)
O10 Fe4 O9 95.25(17)
O25 Fe4 O9 92.20(17)
O18 Fe4 O9 168.08(17)
O10 Fe4 O7 86.07(16)
O25 Fe4 O7 106.80(18)
O18 Fe4 O7 93.10(16)
O9 Fe4 O7 76.21(15)
O10 Fe4 N4 80.42(18)
O25 Fe4 N4 89.62(19)
O18 Fe4 N4 111.15(17)
O9 Fe4 N4 80.55(16)
O7 Fe4 N4 151.85(16)
Fe1 O1 Ho1 110.09(18)
Fe1 O1 Ho2 101.36(16)
Ho1 O1 Ho2 108.67(16)
Fe1 O1 H1 112.1
Ho1 O1 H1 112.1
Ho2 O1 H1 112.1
Fe3 O2 Ho2 110.39(16)
Fe3 O2 Ho1 101.65(15)
Ho2 O2 Ho1 108.70(15)
Fe3 O2 H2 111.9
Ho2 O2 H2 111.9
Ho1 O2 H2 111.9
C1 N1 C5 111.6(5)
C1 N1 C4 110.2(6)
C5 N1 C4 112.6(5)
C1 N1 Fe1 104.5(3)
C5 N1 Fe1 109.2(4)
C4 N1 Fe1 108.4(4)
N1 C1 C2 110.5(5)
N1 C1 H1A 109.5
C2 C1 H1A 109.5
N1 C1 H1B 109.5
C2 C1 H1B 109.5
H1A C1 H1B 108.1
O3 C2 C1 110.6(6)
O3 C2 H2A 109.5
C1 C2 H2A 109.5
O3 C2 H2B 109.5
C1 C2 H2B 109.5
H2A C2 H2B 108.1
C2 O3 Fe2 119.1(4)
C2 O3 Fe1 109.1(3)
Fe2 O3 Fe1 99.68(19)
C2 O3 Ho1 131.7(4)
Fe2 O3 Ho1 94.81(15)
Fe1 O3 Ho1 96.58(15)
O4 C3 C4 107.2(5)
O4 C3 H3A 110.3
C4 C3 H3A 110.3
O4 C3 H3B 110.3
C4 C3 H3B 110.3
H3A C3 H3B 108.5
N1 C4 C3 108.7(6)
N1 C4 H4A 109.9
C3 C4 H4A 109.9
N1 C4 H4B 109.9
C3 C4 H4B 109.9
H4A C4 H4B 108.3
C3 O4 Fe1 112.7(4)
C3 O4 Ho2 129.3(4)
Fe1 O4 Ho2 103.21(16)
N1 C5 C6 115.8(7)
N1 C5 H5A 108.3
C6 C5 H5A 108.3
N1 C5 H5B 108.3
C6 C5 H5B 108.3
H5A C5 H5B 107.4
C7A C6 C5 115.1(9)
C7B C6 C5 110.5(10)
C7A C6 H6A 108.5
C5 C6 H6A 108.5
C7A C6 H6B 108.5
C5 C6 H6B 108.5
H6A C6 H6B 107.5
C7B C6 H6C 109.6
C5 C6 H6C 109.6
C7B C6 H6D 109.6
C5 C6 H6D 109.6
H6C C6 H6D 108.1
C6 C7A C8A 114.3(14)
C6 C7A H7A 108.7
C8A C7A H7A 108.7
C6 C7A H7B 108.7
C8A C7A H7B 108.7
H7A C7A H7B 107.6
C7A C8A H8A 109.5
C7A C8A H8B 109.5
H8A C8A H8B 109.5
C7A C8A H8C 109.5
H8A C8A H8C 109.5
H8B C8A H8C 109.5
C8B C7B C6 119.5(15)
C8B C7B H7C 107.4
C6 C7B H7C 107.4
C8B C7B H7D 107.4
C6 C7B H7D 107.4
H7C C7B H7D 107.0
C7B C8B H8D 109.5
C7B C8B H8E 109.5
H8D C8B H8E 109.5
C7B C8B H8F 109.5
H8D C8B H8F 109.5
H8E C8B H8F 109.5
C11 N2 C13 109.7(6)
C11 N2 C10 114.1(6)
C13 N2 C10 109.7(5)
C11 N2 Fe2 106.8(4)
C13 N2 Fe2 111.3(4)
C10 N2 Fe2 105.2(4)
O5 C9 C10 110.8(6)
O5 C9 H9A 109.5
C10 C9 H9A 109.5
O5 C9 H9B 109.5
C10 C9 H9B 109.5
H9A C9 H9B 108.1
N2 C10 C9 111.8(6)
N2 C10 H10A 109.2
C9 C10 H10A 109.2
N2 C10 H10B 109.2
C9 C10 H10B 109.2
H10A C10 H10B 107.9
C9 O5 Fe1 127.8(4)
C9 O5 Fe2 118.3(4)
Fe1 O5 Fe2 105.9(2)
N2 C11 C12 110.8(6)
N2 C11 H11A 109.5
C12 C11 H11A 109.5
N2 C11 H11B 109.5
C12 C11 H11B 109.5
H11A C11 H11B 108.1
O6 C12 C11 110.7(7)
O6 C12 H12A 109.5
C11 C12 H12A 109.5
O6 C12 H12B 109.5
C11 C12 H12B 109.5
H12A C12 H12B 108.1
C12 O6 Fe2 114.1(4)
C12 O6 Ho1 128.7(4)
Fe2 O6 Ho1 108.50(19)
N2 C13 C14 114.6(7)
N2 C13 H13A 108.6
C14 C13 H13A 108.6
N2 C13 H13B 108.6
C14 C13 H13B 108.6
H13A C13 H13B 107.6
C13 C14 C15 113.5(9)
C13 C14 H14A 108.9
C15 C14 H14A 108.9
C13 C14 H14B 108.9
C15 C14 H14B 108.9
H14A C14 H14B 107.7
C16A C15 C14 111.1(11)
C16B C15 C14 122.7(16)
C16A C15 H15A 109.4
C14 C15 H15A 109.4
C16A C15 H15B 109.4
C14 C15 H15B 109.4
H15A C15 H15B 108.0
C16B C15 H15C 106.7
C14 C15 H15C 106.7
C16B C15 H15D 106.7
C14 C15 H15D 106.7
H15C C15 H15D 106.6
C15 C16A H16A 109.5
C15 C16A H16B 109.5
H16A C16A H16B 109.5
C15 C16A H16C 109.5
H16A C16A H16C 109.5
H16B C16A H16C 109.5
C15 C16B H16D 109.5
C15 C16B H16E 109.5
H16D C16B H16E 109.5
C15 C16B H16F 109.5
H16D C16B H16F 109.5
H16E C16B H16F 109.5
C21 N3 C19 113.2(6)
C21 N3 C18 112.1(5)
C19 N3 C18 109.3(5)
C21 N3 Fe3 110.0(4)
C19 N3 Fe3 106.7(4)
C18 N3 Fe3 105.0(4)
O7 C17 C18 109.4(5)
O7 C17 H17A 109.8
C18 C17 H17A 109.8
O7 C17 H17B 109.8
C18 C17 H17B 109.8
H17A C17 H17B 108.2
N3 C18 C17 111.0(5)
N3 C18 H18A 109.4
C17 C18 H18A 109.4
N3 C18 H18B 109.4
C17 C18 H18B 109.4
H18A C18 H18B 108.0
C17 O7 Fe4 120.2(4)
C17 O7 Fe3 110.1(3)
Fe4 O7 Fe3 100.68(16)
C17 O7 Ho2 128.0(3)
Fe4 O7 Ho2 94.96(15)
Fe3 O7 Ho2 97.99(15)
C20 C19 N3 110.5(6)
C20 C19 H19A 109.5
N3 C19 H19A 109.5
C20 C19 H19B 109.5
N3 C19 H19B 109.5
H19A C19 H19B 108.1
O8 C20 C19 109.5(6)
O8 C20 H20A 109.8
C19 C20 H20A 109.8
O8 C20 H20B 109.8
C19 C20 H20B 109.8
H20A C20 H20B 108.2
C20 O8 Fe3 110.7(4)
C20 O8 Ho1 130.6(4)
Fe3 O8 Ho1 102.76(16)
N3 C21 C22 117.5(6)
N3 C21 H21A 107.9
C22 C21 H21A 107.9
N3 C21 H21B 107.9
C22 C21 H21B 107.9
H21A C21 H21B 107.2
C23A C22 C21 113.1(7)
C23B C22 C21 112.9(10)
C23A C22 H22A 109.0
C21 C22 H22A 109.0
C23A C22 H22B 109.0
C21 C22 H22B 109.0
H22A C22 H22B 107.8
C23B C22 H22C 109.0
C21 C22 H22C 109.0
C23B C22 H22D 109.0
C21 C22 H22D 109.0
H22C C22 H22D 107.8
C22 C23A C24A 120.1(11)
C22 C23A H23A 107.3
C24A C23A H23A 107.3
C22 C23A H23B 107.3
C24A C23A H23B 107.3
H23A C23A H23B 106.9
C23A C24A H24A 109.5
C23A C24A H24B 109.5
H24A C24A H24B 109.5
C23A C24A H24C 109.5
H24A C24A H24C 109.5
H24B C24A H24C 109.5
C22 C23B C24B 118.2(16)
C22 C23B H23C 107.8
C24B C23B H23C 107.8
C22 C23B H23D 107.8
C24B C23B H23D 107.8
H23C C23B H23D 107.1
C23B C24B H24D 109.5
C23B C24B H24E 109.5
H24D C24B H24E 109.5
C23B C24B H24F 109.5
H24D C24B H24F 109.5
H24E C24B H24F 109.5
C29 N4 C28 109.9(5)
C29 N4 C25 107.4(5)
C28 N4 C25 113.3(5)
C29 N4 Fe4 117.4(4)
C28 N4 Fe4 106.2(4)
C25 N4 Fe4 102.7(4)
O10 C27 C28 109.4(5)
O10 C27 H27A 109.8
C28 C27 H27A 109.8
O10 C27 H27B 109.8
C28 C27 H27B 109.8
H27A C27 H27B 108.2
N4 C28 C27 112.2(5)
N4 C28 H28A 109.2
C27 C28 H28A 109.2
N4 C28 H28B 109.2
C27 C28 H28B 109.2
H28A C28 H28B 107.9
C27 O10 Fe4 115.5(4)
C27 O10 Ho2 125.9(4)
Fe4 O10 Ho2 108.42(17)
N4 C25 C26 113.5(5)
N4 C25 H25A 108.9
C26 C25 H25A 108.9
N4 C25 H25B 108.9
C26 C25 H25B 108.9
H25A C25 H25B 107.7
O9 C26 C25 107.4(5)
O9 C26 H26A 110.2
C25 C26 H26A 110.2
O9 C26 H26B 110.2
C25 C26 H26B 110.2
H26A C26 H26B 108.5
C26 O9 Fe3 128.2(3)
C26 O9 Fe4 118.6(3)
Fe3 O9 Fe4 104.69(18)
N4 C29 C30 116.1(6)
N4 C29 H29A 108.3
C30 C29 H29A 108.3
N4 C29 H29B 108.3
C30 C29 H29B 108.3
H29A C29 H29B 107.4
C31 C30 C29 111.5(6)
C31 C30 H30A 109.3
C29 C30 H30A 109.3
C31 C30 H30B 109.3
C29 C30 H30B 109.3
H30A C30 H30B 108.0
C30 C31 C32 112.6(7)
C30 C31 H31A 109.1
C32 C31 H31A 109.1
C30 C31 H31B 109.1
C32 C31 H31B 109.1
H31A C31 H31B 107.8
C31 C32 H32A 109.5
C31 C32 H32B 109.5
H32A C32 H32B 109.5
C31 C32 H32C 109.5
H32A C32 H32C 109.5
H32B C32 H32C 109.5
C33 O11 Ho2 136.8(4)
C33 O12 Fe1 126.9(4)
O11 C33 O12 125.0(6)
O11 C33 C34 119.1(6)
O12 C33 C34 115.9(6)
C35 C34 C39 118.8(7)
C35 C34 C33 120.5(6)
C39 C34 C33 120.7(6)
C34 C35 C36 120.2(8)
C34 C35 H35A 119.9
C36 C35 H35A 119.9
C37 C36 C35 121.5(9)
C37 C36 H36A 119.2
C35 C36 H36A 119.2
C36 C37 C38 119.3(8)
C36 C37 H37A 120.4
C38 C37 H37A 120.4
C37 C38 C39 120.1(9)
C37 C38 H38A 119.9
C39 C38 H38A 119.9
C34 C39 C38 120.0(9)
C34 C39 H39A 120.0
C38 C39 H39A 120.0
C40 O13 Ho1 136.4(5)
C40 O14 Fe2 127.2(4)
O13 C40 O14 125.1(6)
O13 C40 C41 117.2(6)
O14 C40 C41 117.7(6)
C46 C41 C42 119.9(6)
C46 C41 C40 119.1(6)
C42 C41 C40 121.0(6)
C41 C42 C43 120.3(8)
C41 C42 H42A 119.8
C43 C42 H42A 119.8
C44 C43 C42 120.5(8)
C44 C43 H43A 119.7
C42 C43 H43A 119.7
C43 C44 C45 119.8(8)
C43 C44 H44A 120.1
C45 C44 H44A 120.1
C44 C45 C46 119.6(9)
C44 C45 H45A 120.2
C46 C45 H45A 120.2
C41 C46 C45 119.8(8)
C41 C46 H46A 120.1
C45 C46 H46A 120.1
C47 O15 Ho1 138.4(4)
C47 O16 Fe3 125.5(4)
O15 C47 O16 124.5(5)
O15 C47 C48 119.4(5)
O16 C47 C48 116.1(6)
C49 C48 C53 120.3(6)
C49 C48 C47 121.6(6)
C53 C48 C47 118.1(6)
C48 C49 C50 120.0(7)
C48 C49 H49A 120.0
C50 C49 H49A 120.0
C51 C50 C49 120.1(8)
C51 C50 H50A 120.0
C49 C50 H50A 120.0
C50 C51 C52 120.0(7)
C50 C51 H51A 120.0
C52 C51 H51A 120.0
C51 C52 C53 120.2(7)
C51 C52 H52A 119.9
C53 C52 H52A 119.9
C52 C53 C48 119.2(7)
C52 C53 H53A 120.4
C48 C53 H53A 120.4
C54 O17 Ho2 137.0(4)
C54 O18 Fe4 128.5(4)
O17 C54 O18 125.9(5)
O17 C54 C55 118.6(6)
O18 C54 C55 115.5(5)
C60 C55 C56 121.8(6)
C60 C55 C54 120.4(6)
C56 C55 C54 117.8(6)
C55 C56 C57 118.3(7)
C55 C56 H56A 120.9
C57 C56 H56A 120.9
C58 C57 C56 119.9(8)
C58 C57 H57A 120.0
C56 C57 H57A 120.0
C59 C58 C57 120.6(6)
C59 C58 H58A 119.7
C57 C58 H58A 119.7
C60 C59 C58 119.6(8)
C60 C59 H59A 120.2
C58 C59 H59A 120.2
C55 C60 C59 119.8(7)
C55 C60 H60A 120.1
C59 C60 H60A 120.1
C61 O19 Ho1 132.9(4)
O20 C61 O19 125.2(6)
O20 C61 C62 117.4(6)
O19 C61 C62 117.3(6)
C63 C62 C67 119.0(7)
C63 C62 C61 120.6(6)
C67 C62 C61 120.4(6)
C62 C63 C64 120.7(8)
C62 C63 H63A 119.6
C64 C63 H63A 119.6
C65 C64 C63 120.3(8)
C65 C64 H64A 119.9
C63 C64 H64A 119.9
C64 C65 C66 119.7(8)
C64 C65 H65A 120.1
C66 C65 H65A 120.1
C65 C66 C67 120.7(8)
C65 C66 H66A 119.7
C67 C66 H66A 119.7
C62 C67 C66 119.5(7)
C62 C67 H67A 120.3
C66 C67 H67A 120.3
C68 O21 Ho2 136.4(4)
O22 C68 O21 124.3(6)
O22 C68 C69 119.4(7)
O21 C68 C69 116.3(6)
C74 C69 C70 121.0(8)
C74 C69 C68 119.7(8)
C70 C69 C68 119.2(7)
C69 C70 C71 118.6(9)
C69 C70 H70A 120.7
C71 C70 H70A 120.7
C72 C71 C70 121.3(12)
C72 C71 H71A 119.3
C70 C71 H71A 119.3
C71 C72 C73 120.8(10)
C71 C72 H72A 119.6
C73 C72 H72A 119.6
C72 C73 C74 118.5(10)
C72 C73 H73A 120.8
C74 C73 H73A 120.8
C69 C74 C73 119.7(11)
C69 C74 H74A 120.1
C73 C74 H74A 120.1
C75 O23 Fe2 144.0(5)
O24 C75 O23 124.0(7)
O24 C75 C76 120.8(7)
O23 C75 C76 115.2(7)
C81 C76 C77 118.4(8)
C81 C76 C75 122.1(7)
C77 C76 C75 119.5(8)
C78 C77 C76 120.2(10)
C78 C77 H77A 119.9
C76 C77 H77A 119.9
C77 C78 C79 120.6(10)
C77 C78 H78A 119.7
C79 C78 H78A 119.7
C78 C79 C80 120.3(9)
C78 C79 H79A 119.9
C80 C79 H79A 119.9
C81 C80 C79 118.8(10)
C81 C80 H80A 120.6
C79 C80 H80A 120.6
C80 C81 C76 121.7(8)
C80 C81 H81A 119.1
C76 C81 H81A 119.1
C82 O25 Fe4 131.0(4)
O26 C82 O25 125.4(6)
O26 C82 C83 120.2(6)
O25 C82 C83 114.4(6)
C88 C83 C84 119.6(7)
C88 C83 C82 120.1(6)
C84 C83 C82 120.3(7)
C85 C84 C83 119.4(8)
C85 C84 H84A 120.3
C83 C84 H84A 120.3
C86 C85 C84 120.3(8)
C86 C85 H85A 119.9
C84 C85 H85A 119.9
C85 C86 C87 120.6(8)
C85 C86 H86A 119.7
C87 C86 H86A 119.7
C86 C87 C88 119.5(9)
C86 C87 H87A 120.2
C88 C87 H87A 120.2
C83 C88 C87 120.5(7)
C83 C88 H88A 119.7
C87 C88 H88A 119.7
N91 C91 C92 175.9(14)
C91 C92 H92A 109.5
C91 C92 H92B 109.5
H92A C92 H92B 109.5
C91 C92 H92C 109.5
H92A C92 H92C 109.5
H92B C92 H92C 109.5

loop_
_geom_bond_atom_site_label_1
_geom_bond_atom_site_label_2
_geom_bond_distance
Ho1 O6 2.293(4)
Ho1 O13 2.304(4)
Ho1 O19 2.305(4)
Ho1 O8 2.319(4)
Ho1 O1 2.358(4)
Ho1 O2 2.372(4)
Ho1 O15 2.374(4)
Ho1 O3 2.609(4)
Ho1 Fe3 3.3543(12)
Ho1 Fe2 3.4570(15)
Ho1 Ho2 3.8476(7)
Ho2 O21 2.281(4)
Ho2 O10 2.284(4)
Ho2 O4 2.290(4)
Ho2 O17 2.335(4)
Ho2 O2 2.363(3)
Ho2 O1 2.378(4)
Ho2 O11 2.395(4)
Ho2 O7 2.604(4)
Ho2 Fe1 3.3464(15)
Ho2 Fe4 3.4464(13)
Fe1 O1 1.932(4)
Fe1 O5 1.971(4)
Fe1 O4 1.972(4)
Fe1 O12 1.981(4)
Fe1 O3 2.090(4)
Fe1 N1 2.199(5)
Fe2 O23 1.941(4)
Fe2 O6 1.960(4)
Fe2 O5 2.004(4)
Fe2 O14 2.028(5)
Fe2 O3 2.060(4)
Fe2 N2 2.205(6)
Fe3 O2 1.941(4)
Fe3 O8 1.965(4)
Fe3 O9 1.977(4)
Fe3 O16 1.999(4)
Fe3 O7 2.067(4)
Fe3 N3 2.216(5)
Fe4 O10 1.958(4)
Fe4 O25 1.973(5)
Fe4 O18 2.006(4)
Fe4 O9 2.019(4)
Fe4 O7 2.043(4)
Fe4 N4 2.217(5)
O1 H1 0.9900
O2 H2 0.9900
N1 C1 1.474(8)
N1 C5 1.491(9)
N1 C4 1.493(9)
C1 C2 1.518(9)
C1 H1A 0.9800
C1 H1B 0.9800
C2 O3 1.412(8)
C2 H2A 0.9800
C2 H2B 0.9800
C3 O4 1.409(7)
C3 C4 1.494(9)
C3 H3A 0.9800
C3 H3B 0.9800
C4 H4A 0.9800
C4 H4B 0.9800
C5 C6 1.507(10)
C5 H5A 0.9800
C5 H5B 0.9800
C6 C7A 1.460(16)
C6 C7B 1.489(17)
C6 H6A 0.9800
C6 H6B 0.9800
C6 H6C 0.9800
C6 H6D 0.9800
C7A C8A 1.513(18)
C7A H7A 0.9800
C7A H7B 0.9800
C8A H8A 0.9700
C8A H8B 0.9700
C8A H8C 0.9700
C7B C8B 1.457(18)
C7B H7C 0.9800
C7B H7D 0.9800
C8B H8D 0.9700
C8B H8E 0.9700
C8B H8F 0.9700
N2 C11 1.467(9)
N2 C13 1.491(8)
N2 C10 1.500(9)
C9 O5 1.407(9)
C9 C10 1.511(10)
C9 H9A 0.9800
C9 H9B 0.9800
C10 H10A 0.9800
C10 H10B 0.9800
C11 C12 1.471(11)
C11 H11A 0.9800
C11 H11B 0.9800
C12 O6 1.414(9)
C12 H12A 0.9800
C12 H12B 0.9800
C13 C14 1.516(12)
C13 H13A 0.9800
C13 H13B 0.9800
C14 C15 1.518(13)
C14 H14A 0.9800
C14 H14B 0.9800
C15 C16A 1.455(17)
C15 C16B 1.46(2)
C15 H15A 0.9800
C15 H15B 0.9800
C15 H15C 0.9800
C15 H15D 0.9800
C16A H16A 0.9700
C16A H16B 0.9700
C16A H16C 0.9700
C16B H16D 0.9700
C16B H16E 0.9700
C16B H16F 0.9700
N3 C21 1.475(9)
N3 C19 1.484(9)
N3 C18 1.491(7)
C17 O7 1.436(7)
C17 C18 1.499(9)
C17 H17A 0.9800
C17 H17B 0.9800
C18 H18A 0.9800
C18 H18B 0.9800
C19 C20 1.472(11)
C19 H19A 0.9800
C19 H19B 0.9800
C20 O8 1.411(8)
C20 H20A 0.9800
C20 H20B 0.9800
C21 C22 1.516(10)
C21 H21A 0.9800
C21 H21B 0.9800
C22 C23A 1.468(13)
C22 C23B 1.483(17)
C22 H22A 0.9800
C22 H22B 0.9800
C22 H22C 0.9800
C22 H22D 0.9800
C23A C24A 1.491(17)
C23A H23A 0.9800
C23A H23B 0.9800
C24A H24A 0.9700
C24A H24B 0.9700
C24A H24C 0.9700
C23B C24B 1.50(2)
C23B H23C 0.9800
C23B H23D 0.9800
C24B H24D 0.9700
C24B H24E 0.9700
C24B H24F 0.9700
N4 C29 1.482(7)
N4 C28 1.489(9)
N4 C25 1.492(8)
C27 O10 1.404(7)
C27 C28 1.487(9)
C27 H27A 0.9800
C27 H27B 0.9800
C28 H28A 0.9800
C28 H28B 0.9800
C25 C26 1.520(9)
C25 H25A 0.9800
C25 H25B 0.9800
C26 O9 1.408(7)
C26 H26A 0.9800
C26 H26B 0.9800
C29 C30 1.512(9)
C29 H29A 0.9800
C29 H29B 0.9800
C30 C31 1.510(9)
C30 H30A 0.9800
C30 H30B 0.9800
C31 C32 1.525(11)
C31 H31A 0.9800
C31 H31B 0.9800
C32 H32A 0.9700
C32 H32B 0.9700
C32 H32C 0.9700
O11 C33 1.225(8)
O12 C33 1.277(7)
C33 C34 1.498(9)
C34 C35 1.366(10)
C34 C39 1.371(11)
C35 C36 1.391(12)
C35 H35A 0.9400
C36 C37 1.322(14)
C36 H36A 0.9400
C37 C38 1.380(14)
C37 H37A 0.9400
C38 C39 1.393(12)
C38 H38A 0.9400
C39 H39A 0.9400
O13 C40 1.226(8)
O14 C40 1.258(8)
C40 C41 1.505(9)
C41 C46 1.373(10)
C41 C42 1.375(9)
C42 C43 1.375(10)
C42 H42A 0.9400
C43 C44 1.361(13)
C43 H43A 0.9400
C44 C45 1.386(14)
C44 H44A 0.9400
C45 C46 1.394(11)
C45 H45A 0.9400
C46 H46A 0.9400
O15 C47 1.221(7)
O16 C47 1.288(7)
C47 C48 1.500(8)
C48 C49 1.363(9)
C48 C53 1.393(9)
C49 C50 1.403(9)
C49 H49A 0.9400
C50 C51 1.365(12)
C50 H50A 0.9400
C51 C52 1.383(13)
C51 H51A 0.9400
C52 C53 1.391(10)
C52 H52A 0.9400
C53 H53A 0.9400
O17 C54 1.226(7)
O18 C54 1.265(7)
C54 C55 1.518(7)
C55 C60 1.372(9)
C55 C56 1.383(10)
C56 C57 1.405(9)
C56 H56A 0.9400
C57 C58 1.388(13)
C57 H57A 0.9400
C58 C59 1.383(12)
C58 H58A 0.9400
C59 C60 1.387(9)
C59 H59A 0.9400
C60 H60A 0.9400
O19 C61 1.262(8)
O20 C61 1.250(8)
C61 C62 1.506(9)
C62 C63 1.353(10)
C62 C67 1.372(10)
C63 C64 1.394(11)
C63 H63A 0.9400
C64 C65 1.347(12)
C64 H64A 0.9400
C65 C66 1.346(12)
C65 H65A 0.9400
C66 C67 1.401(11)
C66 H66A 0.9400
C67 H67A 0.9400
O21 C68 1.263(8)
O22 C68 1.240(9)
C68 C69 1.511(10)
C69 C74 1.367(11)
C69 C70 1.376(12)
C70 C71 1.398(11)
C70 H70A 0.9400
C71 C72 1.339(17)
C71 H71A 0.9400
C72 C73 1.387(17)
C72 H72A 0.9400
C73 C74 1.414(14)
C73 H73A 0.9400
C74 H74A 0.9400
O23 C75 1.276(8)
O24 C75 1.226(10)
C75 C76 1.490(10)
C76 C81 1.388(11)
C76 C77 1.398(11)
C77 C78 1.357(14)
C77 H77A 0.9400
C78 C79 1.370(17)
C78 H78A 0.9400
C79 C80 1.398(15)
C79 H79A 0.9400
C80 C81 1.355(12)
C80 H80A 0.9400
C81 H81A 0.9400
O25 C82 1.291(7)
O26 C82 1.217(8)
C82 C83 1.485(9)
C83 C88 1.369(10)
C83 C84 1.393(9)
C84 C85 1.382(12)
C84 H84A 0.9400
C85 C86 1.366(14)
C85 H85A 0.9400
C86 C87 1.368(13)
C86 H86A 0.9400
C87 C88 1.384(11)
C87 H87A 0.9400
C88 H88A 0.9400
N91 C91 1.125(13)
C91 C92 1.433(15)
C92 H92A 0.9700
C92 H92B 0.9700
C92 H92C 0.9700

loop_
_geom_hbond_atom_site_label_D
_geom_hbond_atom_site_label_H
_geom_hbond_atom_site_label_A
_geom_hbond_distance_DH
_geom_hbond_distance_HA
_geom_hbond_distance_DA
_geom_hbond_angle_DHA
O1 H1 O22 0.99 1.69 2.601(7) 151.1
O2 H2 O20 0.99 1.66 2.571(6) 151.4
